data_4108809
loop_
_publ_author_name
'Yoshihiro Matano'
'Takashi Nakabuchi'
'Shinya Fujishige'
'Haruyuki Nakano'
'Hiroshi Imahori'

_publ_section_title
;
 Redox-Coupled Complexation of 23-Phospha-21-thiaporphyrin with Group 10
 Metals: A Convenient Access to Stable Core-Modified Isophlorin-Metal
 Complexes
;
_journal_name_full 'Journal of the American Chemical Society'
_journal_page_first 16446
_journal_page_last 16447
_journal_paper_doi 10.1021/ja807742g
_journal_volume 130
_journal_year 2008
_chemical_formula_moiety 'C41 H29 N2 P Pd S'
_chemical_formula_sum 'C41 H29 N2 P Pd S'
_chemical_formula_weight 719.09
_chemical_name_systematic
; 
 ? 
;
_space_group_IT_number 14
_symmetry_space_group_name_Hall '-P 2yn'
_symmetry_space_group_name_H-M 'P 1 21/n 1'
_atom_sites_solution_hydrogens geom
_atom_sites_solution_primary direct
_atom_sites_solution_secondary difmap
_audit_creation_method SHELXL-97
_cell_angle_alpha 90.00
_cell_angle_beta 102.440(5)
_cell_angle_gamma 90.00
_cell_formula_units_Z 4
_cell_length_a 9.352(3)
_cell_length_b 17.763(5)
_cell_length_c 18.934(6)
_cell_measurement_reflns_used 8321
_cell_measurement_temperature 123(2)
_cell_measurement_theta_max 27.5
_cell_measurement_theta_min 3.0
_cell_volume 3071.5(16)
_computing_cell_refinement CrystalClear
_computing_data_collection CrystalClear
_computing_data_reduction CrystalStructure
_computing_publication_material 'CrystalStructure 3.8'
_computing_structure_refinement 'SHELXL-97 (Sheldrick, 1997)'
_computing_structure_solution SIR97
_diffrn_ambient_temperature 123(2)
_diffrn_detector_area_resol_mean 7.31
_diffrn_measured_fraction_theta_full 0.988
_diffrn_measured_fraction_theta_max 0.988
_diffrn_measurement_device_type 'Rigaku Saturn'
_diffrn_measurement_method \w
_diffrn_radiation_monochromator graphite
_diffrn_radiation_source 'fine-focus sealed tube'
_diffrn_radiation_type MoK\a
_diffrn_radiation_wavelength 0.71070
_diffrn_reflns_av_R_equivalents 0.0398
_diffrn_reflns_av_sigmaI/netI 0.0457
_diffrn_reflns_limit_h_max 11
_diffrn_reflns_limit_h_min -12
_diffrn_reflns_limit_k_max 22
_diffrn_reflns_limit_k_min -23
_diffrn_reflns_limit_l_max 20
_diffrn_reflns_limit_l_min -24
_diffrn_reflns_number 23824
_diffrn_reflns_theta_full 27.47
_diffrn_reflns_theta_max 27.47
_diffrn_reflns_theta_min 3.00
_exptl_absorpt_coefficient_mu 0.759
_exptl_absorpt_correction_T_max 0.9279
_exptl_absorpt_correction_T_min 0.7770
_exptl_absorpt_correction_type multi-scan
_exptl_absorpt_process_details 'Jacobson, R. (1998) Private communication'
_exptl_crystal_colour purple
_exptl_crystal_density_diffrn 1.555
_exptl_crystal_description platelet
_exptl_crystal_F_000 1464
_exptl_crystal_size_max 0.35
_exptl_crystal_size_mid 0.20
_exptl_crystal_size_min 0.10
_refine_diff_density_max 1.062
_refine_diff_density_min -0.565
_refine_diff_density_rms 0.101
_refine_ls_extinction_method none
_refine_ls_goodness_of_fit_ref 1.010
_refine_ls_hydrogen_treatment refall
_refine_ls_matrix_type full
_refine_ls_number_parameters 416
_refine_ls_number_reflns 6950
_refine_ls_number_restraints 0
_refine_ls_restrained_S_all 1.010
_refine_ls_R_factor_all 0.0636
_refine_ls_R_factor_gt 0.0528
_refine_ls_shift/su_max 0.001
_refine_ls_shift/su_mean 0.000
_refine_ls_structure_factor_coef Fsqd
_refine_ls_weighting_details 'calc w=1/[\s^2^(Fo^2^)+(0.0150P)^2^+15.0000P] where P=(Fo^2^+2Fc^2^)/3'
_refine_ls_weighting_scheme calc
_refine_ls_wR_factor_gt 0.1004
_refine_ls_wR_factor_ref 0.1061
_reflns_number_gt 6049
_reflns_number_total 6950
_reflns_threshold_expression >2sigma(I)
_cod_data_source_file ja807742g_si_001.cif
_cod_data_source_block shelxl
_cod_original_cell_volume 3071.4(17)
_cod_database_code 4108809

loop_
_symmetry_equiv_pos_as_xyz
'x, y, z'
'-x+1/2, y+1/2, -z+1/2'
'-x, -y, -z'
'x-1/2, -y-1/2, z-1/2'

loop_
_atom_site_label
_atom_site_type_symbol
_atom_site_fract_x
_atom_site_fract_y
_atom_site_fract_z
_atom_site_U_iso_or_equiv
_atom_site_adp_type
_atom_site_occupancy
_atom_site_symmetry_multiplicity
_atom_site_calc_flag
_atom_site_refinement_flags
Pd1 Pd 0.78680(3) 0.152125(17) 0.335459(15) 0.02037(8) Uani 1 1 d .
S1 S 0.93346(10) 0.04991(5) 0.33972(5) 0.02132(19) Uani 1 1 d .
P1 P 0.64079(11) 0.24810(6) 0.33501(5) 0.0213(2) Uani 1 1 d .
N1 N 0.8235(3) 0.15254(17) 0.44672(15) 0.0184(6) Uani 1 1 d .
N2 N 0.7427(3) 0.15184(18) 0.22353(16) 0.0198(6) Uani 1 1 d .
C1 C 0.4879(4) 0.2481(2) 0.2606(2) 0.0239(8) Uani 1 1 d .
C2 C 0.3602(4) 0.2640(2) 0.2916(2) 0.0252(8) Uani 1 1 d .
C3 C 0.3831(4) 0.2607(2) 0.3647(2) 0.0237(8) Uani 1 1 d .
C4 C 0.5322(4) 0.2412(2) 0.4018(2) 0.0234(8) Uani 1 1 d .
C5 C 0.5827(4) 0.2060(2) 0.4654(2) 0.0230(8) Uani 1 1 d .
H1 H 0.5177 0.2031 0.4976 0.028 Uiso 1 1 calc R
C6 C 0.7252(4) 0.1723(2) 0.4895(2) 0.0228(8) Uani 1 1 d .
C7 C 0.7844(4) 0.1545(2) 0.5616(2) 0.0231(8) Uani 1 1 d .
H2 H 0.7378 0.1604 0.6012 0.028 Uiso 1 1 calc R
C8 C 0.9240(4) 0.1266(2) 0.5648(2) 0.0247(8) Uani 1 1 d .
H3 H 0.9921 0.1118 0.6074 0.030 Uiso 1 1 calc R
C9 C 0.9468(4) 0.1242(2) 0.4941(2) 0.0208(8) Uani 1 1 d .
C10 C 1.0784(4) 0.0939(2) 0.4754(2) 0.0218(8) Uani 1 1 d .
C11 C 1.0883(4) 0.0670(2) 0.4091(2) 0.0225(8) Uani 1 1 d .
C12 C 1.2149(4) 0.0549(2) 0.3780(2) 0.0279(9) Uani 1 1 d .
H4 H 1.3113 0.0503 0.4066 0.034 Uiso 1 1 calc R
C13 C 1.1850(4) 0.0508(2) 0.3047(2) 0.0278(9) Uani 1 1 d .
H5 H 1.2584 0.0424 0.2778 0.033 Uiso 1 1 calc R
C14 C 1.0317(4) 0.0601(2) 0.2709(2) 0.0239(8) Uani 1 1 d .
C15 C 0.9681(4) 0.0821(2) 0.2022(2) 0.0231(8) Uani 1 1 d .
C16 C 0.8264(4) 0.1180(2) 0.1798(2) 0.0233(8) Uani 1 1 d .
C17 C 0.7515(4) 0.1239(2) 0.1071(2) 0.0258(8) Uani 1 1 d .
H6 H 0.7854 0.1062 0.0663 0.031 Uiso 1 1 calc R
C18 C 0.6195(4) 0.1599(2) 0.1056(2) 0.0245(8) Uani 1 1 d .
H7 H 0.5456 0.1707 0.0639 0.029 Uiso 1 1 calc R
C19 C 0.6158(4) 0.1776(2) 0.1774(2) 0.0234(8) Uani 1 1 d .
C20 C 0.4951(4) 0.2158(2) 0.1966(2) 0.0255(8) Uani 1 1 d .
H8 H 0.4085 0.2188 0.1598 0.031 Uiso 1 1 calc R
C21 C 0.2029(4) 0.2665(3) 0.2571(2) 0.0322(10) Uani 1 1 d .
H9 H 0.1695 0.2177 0.2340 0.039 Uiso 1 1 calc R
H10 H 0.1821 0.3068 0.2202 0.039 Uiso 1 1 calc R
C22 C 0.1281(5) 0.2831(3) 0.3209(2) 0.0380(11) Uani 1 1 d .
H11 H 0.1019 0.3370 0.3216 0.046 Uiso 1 1 calc R
H12 H 0.0377 0.2528 0.3164 0.046 Uiso 1 1 calc R
C23 C 0.2399(4) 0.2618(2) 0.3909(2) 0.0267(9) Uani 1 1 d .
H13 H 0.2422 0.2998 0.4293 0.032 Uiso 1 1 calc R
H14 H 0.2180 0.2118 0.4091 0.032 Uiso 1 1 calc R
C24 C 1.2126(4) 0.0925(2) 0.5340(2) 0.0232(8) Uani 1 1 d .
C25 C 1.2576(4) 0.1559(2) 0.5763(2) 0.0260(8) Uani 1 1 d .
H15 H 1.2027 0.2012 0.5669 0.031 Uiso 1 1 calc R
C26 C 1.3806(4) 0.1542(3) 0.6317(2) 0.0327(10) Uani 1 1 d .
H16 H 1.4116 0.1981 0.6595 0.039 Uiso 1 1 calc R
C27 C 1.4585(5) 0.0874(3) 0.6463(2) 0.0350(10) Uani 1 1 d .
H17 H 1.5421 0.0854 0.6850 0.042 Uiso 1 1 calc R
C28 C 1.4159(4) 0.0243(3) 0.6053(2) 0.0301(9) Uani 1 1 d .
H18 H 1.4698 -0.0212 0.6158 0.036 Uiso 1 1 calc R
C29 C 1.2949(4) 0.0269(2) 0.5489(2) 0.0253(8) Uani 1 1 d .
H19 H 1.2676 -0.0166 0.5199 0.030 Uiso 1 1 calc R
C30 C 1.0525(4) 0.0676(2) 0.1450(2) 0.0244(8) Uani 1 1 d .
C31 C 1.0831(5) 0.1240(2) 0.0995(2) 0.0301(9) Uani 1 1 d .
H20 H 1.0504 0.1739 0.1046 0.036 Uiso 1 1 calc R
C32 C 1.1604(5) 0.1081(3) 0.0468(2) 0.0357(10) Uani 1 1 d .
H21 H 1.1830 0.1473 0.0169 0.043 Uiso 1 1 calc R
C33 C 1.2049(5) 0.0353(3) 0.0377(2) 0.0371(11) Uani 1 1 d .
H22 H 1.2567 0.0243 0.0009 0.045 Uiso 1 1 calc R
C34 C 1.1744(5) -0.0215(3) 0.0817(2) 0.0347(10) Uani 1 1 d .
H23 H 1.2046 -0.0716 0.0751 0.042 Uiso 1 1 calc R
C35 C 1.0996(5) -0.0056(2) 0.1356(2) 0.0318(9) Uani 1 1 d .
H24 H 1.0802 -0.0448 0.1663 0.038 Uiso 1 1 calc R
C36 C 0.7422(4) 0.3354(2) 0.3439(2) 0.0245(8) Uani 1 1 d .
C37 C 0.8489(4) 0.3472(3) 0.4071(2) 0.0293(9) Uani 1 1 d .
H25 H 0.8611 0.3112 0.4451 0.035 Uiso 1 1 calc R
C38 C 0.9365(5) 0.4102(2) 0.4149(2) 0.0301(9) Uani 1 1 d .
H26 H 1.0072 0.4183 0.4584 0.036 Uiso 1 1 calc R
C39 C 0.9207(5) 0.4614(3) 0.3592(3) 0.0346(10) Uani 1 1 d .
H27 H 0.9810 0.5049 0.3640 0.041 Uiso 1 1 calc R
C40 C 0.8177(5) 0.4494(3) 0.2965(3) 0.0360(10) Uani 1 1 d .
H28 H 0.8083 0.4846 0.2580 0.043 Uiso 1 1 calc R
C41 C 0.7279(5) 0.3870(2) 0.2888(2) 0.0309(9) Uani 1 1 d .
H29 H 0.6563 0.3797 0.2454 0.037 Uiso 1 1 calc R

loop_
_atom_site_aniso_label
_atom_site_aniso_U_11
_atom_site_aniso_U_22
_atom_site_aniso_U_33
_atom_site_aniso_U_23
_atom_site_aniso_U_13
_atom_site_aniso_U_12
Pd1 0.01996(14) 0.02359(15) 0.01743(14) -0.00070(11) 0.00373(10) 0.00367(12)
S1 0.0212(4) 0.0244(5) 0.0181(4) -0.0006(4) 0.0037(3) 0.0031(4)
P1 0.0206(5) 0.0247(5) 0.0187(5) -0.0002(4) 0.0041(4) 0.0044(4)
N1 0.0197(15) 0.0205(15) 0.0145(14) 0.0003(12) 0.0027(12) 0.0024(13)
N2 0.0236(16) 0.0197(15) 0.0162(15) -0.0019(12) 0.0044(12) 0.0030(13)
C1 0.0209(18) 0.024(2) 0.025(2) 0.0024(15) 0.0009(15) 0.0054(15)
C2 0.0228(19) 0.027(2) 0.025(2) -0.0003(16) 0.0041(16) 0.0049(16)
C3 0.0205(18) 0.022(2) 0.028(2) -0.0013(15) 0.0042(15) 0.0001(15)
C4 0.0214(19) 0.024(2) 0.025(2) -0.0042(15) 0.0058(15) 0.0015(15)
C5 0.0231(19) 0.025(2) 0.0221(19) -0.0059(15) 0.0064(15) 0.0006(16)
C6 0.0233(19) 0.0216(19) 0.0235(19) -0.0006(15) 0.0050(15) 0.0006(15)
C7 0.0267(19) 0.026(2) 0.0180(18) -0.0052(15) 0.0085(15) -0.0036(16)
C8 0.029(2) 0.028(2) 0.0161(18) -0.0011(15) 0.0020(15) 0.0020(17)
C9 0.0211(18) 0.0204(18) 0.0203(18) -0.0003(14) 0.0029(15) -0.0016(15)
C10 0.0198(18) 0.0228(19) 0.0217(19) 0.0016(15) 0.0020(15) 0.0004(15)
C11 0.0209(18) 0.0233(19) 0.0230(19) 0.0020(15) 0.0044(15) 0.0030(15)
C12 0.0193(19) 0.037(2) 0.028(2) 0.0009(17) 0.0059(16) 0.0081(17)
C13 0.0226(19) 0.031(2) 0.030(2) -0.0012(17) 0.0077(16) 0.0070(17)
C14 0.0247(19) 0.023(2) 0.025(2) -0.0021(15) 0.0084(16) 0.0031(16)
C15 0.027(2) 0.0217(19) 0.024(2) -0.0006(15) 0.0120(16) 0.0029(16)
C16 0.028(2) 0.023(2) 0.0194(19) -0.0016(15) 0.0068(16) 0.0003(16)
C17 0.032(2) 0.027(2) 0.0194(19) -0.0013(15) 0.0083(16) -0.0010(17)
C18 0.031(2) 0.026(2) 0.0160(18) -0.0002(15) 0.0025(15) -0.0015(17)
C19 0.0240(19) 0.027(2) 0.0183(18) 0.0004(15) 0.0028(15) 0.0015(16)
C20 0.0211(19) 0.033(2) 0.0212(19) 0.0026(16) 0.0008(15) 0.0046(16)
C21 0.025(2) 0.043(3) 0.027(2) 0.0011(19) 0.0039(17) 0.0088(19)
C22 0.022(2) 0.058(3) 0.034(2) 0.001(2) 0.0054(18) 0.008(2)
C23 0.0212(19) 0.022(2) 0.036(2) -0.0012(17) 0.0061(17) 0.0018(16)
C24 0.0186(18) 0.029(2) 0.0211(19) 0.0013(15) 0.0018(15) -0.0016(15)
C25 0.0216(18) 0.027(2) 0.029(2) -0.0032(17) 0.0049(16) -0.0010(16)
C26 0.025(2) 0.041(3) 0.031(2) -0.0074(19) 0.0043(17) -0.0065(19)
C27 0.021(2) 0.052(3) 0.030(2) 0.002(2) -0.0005(17) -0.0023(19)
C28 0.0203(19) 0.036(2) 0.034(2) 0.0063(18) 0.0051(17) 0.0059(17)
C29 0.0228(19) 0.028(2) 0.025(2) -0.0017(16) 0.0051(16) 0.0007(16)
C30 0.0232(19) 0.031(2) 0.0197(19) -0.0024(15) 0.0061(15) 0.0021(16)
C31 0.036(2) 0.027(2) 0.029(2) -0.0008(17) 0.0123(18) 0.0044(18)
C32 0.043(3) 0.039(3) 0.030(2) 0.0071(19) 0.018(2) 0.005(2)
C33 0.038(2) 0.046(3) 0.031(2) -0.004(2) 0.017(2) 0.007(2)
C34 0.041(3) 0.033(2) 0.034(2) -0.0031(19) 0.015(2) 0.013(2)
C35 0.037(2) 0.029(2) 0.031(2) 0.0037(18) 0.0125(19) 0.0048(19)
C36 0.0232(19) 0.027(2) 0.026(2) -0.0005(16) 0.0113(16) 0.0064(16)
C37 0.029(2) 0.036(2) 0.023(2) 0.0024(18) 0.0075(16) -0.0011(18)
C38 0.031(2) 0.034(2) 0.027(2) -0.0050(17) 0.0098(17) -0.0022(18)
C39 0.031(2) 0.029(2) 0.045(3) -0.0058(19) 0.012(2) 0.0014(18)
C40 0.041(3) 0.029(2) 0.040(3) 0.0121(19) 0.013(2) 0.008(2)
C41 0.033(2) 0.033(2) 0.026(2) 0.0060(17) 0.0034(17) 0.0059(18)

loop_
_atom_type_symbol
_atom_type_description
_atom_type_scat_dispersion_real
_atom_type_scat_dispersion_imag
_atom_type_scat_source
C C 0.0033 0.0016 'International Tables Vol C Tables 4.2.6.8 and 6.1.1.4'
H H 0.0000 0.0000 'International Tables Vol C Tables 4.2.6.8 and 6.1.1.4'
N N 0.0061 0.0033 'International Tables Vol C Tables 4.2.6.8 and 6.1.1.4'
P P 0.1023 0.0942 'International Tables Vol C Tables 4.2.6.8 and 6.1.1.4'
Pd Pd -0.9988 1.0072 'International Tables Vol C Tables 4.2.6.8 and 6.1.1.4'
S S 0.1246 0.1234 'International Tables Vol C Tables 4.2.6.8 and 6.1.1.4'

loop_
_geom_angle_atom_site_label_1
_geom_angle_atom_site_label_2
_geom_angle_atom_site_label_3
_geom_angle
N1 Pd1 N2 178.13(12)
N1 Pd1 P1 88.14(9)
N2 Pd1 P1 90.65(9)
N1 Pd1 S1 90.02(9)
N2 Pd1 S1 91.15(9)
P1 Pd1 S1 177.37(4)
C14 S1 C11 93.36(19)
C14 S1 Pd1 107.47(13)
C11 S1 Pd1 106.41(13)
C1 P1 C4 94.49(18)
C1 P1 C36 112.96(19)
C4 P1 C36 111.05(18)
C1 P1 Pd1 113.49(14)
C4 P1 Pd1 113.18(14)
C36 P1 Pd1 110.79(13)
C9 N1 C6 105.9(3)
C9 N1 Pd1 126.1(2)
C6 N1 Pd1 127.6(2)
C19 N2 C16 106.3(3)
C19 N2 Pd1 126.7(2)
C16 N2 Pd1 126.6(2)
C20 C1 C2 129.9(4)
C20 C1 P1 121.5(3)
C2 C1 P1 105.5(3)
C3 C2 C1 116.0(3)
C3 C2 C21 112.1(4)
C1 C2 C21 130.3(4)
C2 C3 C4 115.1(4)
C2 C3 C23 112.0(3)
C4 C3 C23 131.4(4)
C5 C4 C3 130.8(4)
C5 C4 P1 121.3(3)
C3 C4 P1 105.8(3)
C4 C5 C6 126.7(4)
C7 C6 N1 109.8(3)
C7 C6 C5 123.3(4)
N1 C6 C5 126.8(3)
C8 C7 C6 107.2(3)
C7 C8 C9 107.8(3)
N1 C9 C8 109.2(3)
N1 C9 C10 127.1(3)
C8 C9 C10 123.7(3)
C11 C10 C9 125.6(3)
C11 C10 C24 117.9(3)
C9 C10 C24 116.5(3)
C10 C11 C12 130.5(4)
C10 C11 S1 122.7(3)
C12 C11 S1 106.5(3)
C13 C12 C11 114.7(4)
C12 C13 C14 114.3(4)
C15 C14 C13 129.8(4)
C15 C14 S1 123.0(3)
C13 C14 S1 106.7(3)
C14 C15 C16 126.1(4)
C14 C15 C30 116.8(3)
C16 C15 C30 117.1(3)
N2 C16 C17 108.9(3)
N2 C16 C15 127.7(3)
C17 C16 C15 123.5(4)
C18 C17 C16 108.0(3)
C17 C18 C19 107.0(3)
N2 C19 C18 109.9(3)
N2 C19 C20 127.5(3)
C18 C19 C20 122.6(3)
C1 C20 C19 128.5(4)
C2 C21 C22 103.6(3)
C23 C22 C21 106.6(3)
C3 C23 C22 101.8(3)
C29 C24 C25 118.4(4)
C29 C24 C10 120.4(4)
C25 C24 C10 121.2(4)
C26 C25 C24 121.2(4)
C25 C26 C27 119.1(4)
C28 C27 C26 120.6(4)
C27 C28 C29 120.0(4)
C28 C29 C24 120.7(4)
C31 C30 C35 118.6(4)
C31 C30 C15 122.5(4)
C35 C30 C15 118.9(4)
C32 C31 C30 120.7(4)
C31 C32 C33 120.1(4)
C34 C33 C32 120.1(4)
C33 C34 C35 120.1(4)
C34 C35 C30 120.4(4)
C41 C36 C37 119.0(4)
C41 C36 P1 122.6(3)
C37 C36 P1 118.1(3)
C38 C37 C36 120.8(4)
C37 C38 C39 119.5(4)
C40 C39 C38 119.9(4)
C39 C40 C41 120.9(4)
C36 C41 C40 119.9(4)

loop_
_geom_bond_atom_site_label_1
_geom_bond_atom_site_label_2
_geom_bond_distance
Pd1 N1 2.060(3)
Pd1 N2 2.070(3)
Pd1 P1 2.1830(11)
Pd1 S1 2.2664(11)
S1 C14 1.758(4)
S1 C11 1.760(4)
P1 C1 1.778(4)
P1 C4 1.788(4)
P1 C36 1.807(4)
N1 C9 1.394(5)
N1 C6 1.395(5)
N2 C19 1.390(5)
N2 C16 1.394(5)
C1 C20 1.354(5)
C1 C2 1.468(5)
C2 C3 1.355(5)
C2 C21 1.477(5)
C3 C4 1.461(5)
C3 C23 1.524(5)
C4 C5 1.349(5)
C5 C6 1.442(5)
C6 C7 1.394(5)
C7 C8 1.385(5)
C8 C9 1.401(5)
C9 C10 1.456(5)
C10 C11 1.363(5)
C10 C24 1.486(5)
C11 C12 1.449(5)
C12 C13 1.358(6)
C13 C14 1.447(5)
C14 C15 1.366(5)
C15 C16 1.448(5)
C15 C30 1.494(5)
C16 C17 1.407(5)
C17 C18 1.385(6)
C18 C19 1.401(5)
C19 C20 1.431(5)
C21 C22 1.550(6)
C22 C23 1.548(6)
C24 C29 1.392(6)
C24 C25 1.393(5)
C25 C26 1.380(5)
C26 C27 1.388(6)
C27 C28 1.373(6)
C28 C29 1.379(5)
C30 C31 1.390(6)
C30 C35 1.398(6)
C31 C32 1.380(6)
C32 C33 1.381(6)
C33 C34 1.377(6)
C34 C35 1.383(6)
C36 C41 1.374(6)
C36 C37 1.398(5)
C37 C38 1.376(6)
C38 C39 1.377(6)
C39 C40 1.374(6)
C40 C41 1.379(6)
